data_4334219
loop_
_publ_author_name
'Ashley M. Wright'
'Homaira T. Zaman'
'Guang Wu'
'Trevor W. Hayton'

_publ_section_title
;
 Nitric Oxide Release from a Nickel Nitrosyl Complex Induced by
 One-Electron Oxidation
;
_journal_name_full 'Inorganic Chemistry'
_journal_page_first 3207
_journal_page_last 3216
_journal_paper_doi 10.1021/ic302697v
_journal_volume 52
_journal_year 2013
_chemical_formula_sum 'C15.5 H14 Cl F6 N4 Ni O2 P'
_chemical_formula_weight 527.44
_chemical_name_systematic
; 
 (2,2-bipyridine)pyridine-N-oxidenickel(0)nitrosyl
;
_space_group_IT_number 15
_symmetry_cell_setting monoclinic
_symmetry_space_group_name_Hall '-C 2yc'
_symmetry_space_group_name_H-M 'C 1 2/c 1'
_atom_sites_solution_hydrogens geom
_atom_sites_solution_primary direct
_atom_sites_solution_secondary difmap
_audit_creation_method SHELXL-97
_cell_angle_alpha 90.00
_cell_angle_beta 92.663(2)
_cell_angle_gamma 90.00
_cell_formula_units_Z 8
_cell_length_a 17.7511(15)
_cell_length_b 10.5069(9)
_cell_length_c 21.4383(19)
_cell_measurement_temperature 100(2)
_cell_volume 3994.1(6)
_computing_structure_refinement 'SHELXL-97 (Sheldrick, 2008)'
_computing_structure_solution 'SHELXS-97 (Sheldrick, 2008)'
_diffrn_ambient_temperature 100(2)
_diffrn_measured_fraction_theta_full 0.998
_diffrn_measured_fraction_theta_max 0.998
_diffrn_radiation_monochromator graphite
_diffrn_radiation_source 'fine-focus sealed tube'
_diffrn_radiation_type MoK\a
_diffrn_radiation_wavelength 0.71073
_diffrn_reflns_av_R_equivalents 0.0352
_diffrn_reflns_av_sigmaI/netI 0.0220
_diffrn_reflns_limit_h_max 22
_diffrn_reflns_limit_h_min -21
_diffrn_reflns_limit_k_max 13
_diffrn_reflns_limit_k_min -12
_diffrn_reflns_limit_l_max 26
_diffrn_reflns_limit_l_min -26
_diffrn_reflns_number 28805
_diffrn_reflns_theta_full 26.40
_diffrn_reflns_theta_max 26.40
_diffrn_reflns_theta_min 1.90
_exptl_absorpt_coefficient_mu 1.261
_exptl_absorpt_correction_T_max 0.7454
_exptl_absorpt_correction_T_min 0.6800
_exptl_absorpt_correction_type multi-scan
_exptl_absorpt_process_details SADABS
_exptl_crystal_colour blue
_exptl_crystal_density_diffrn 1.754
_exptl_crystal_description block
_exptl_crystal_F_000 2120
_exptl_crystal_size_max 0.30
_exptl_crystal_size_mid 0.15
_exptl_crystal_size_min 0.15
_refine_diff_density_max 0.760
_refine_diff_density_min -0.424
_refine_diff_density_rms 0.056
_refine_ls_extinction_method none
_refine_ls_goodness_of_fit_ref 1.139
_refine_ls_hydrogen_treatment constr
_refine_ls_matrix_type full
_refine_ls_number_parameters 286
_refine_ls_number_reflns 4086
_refine_ls_number_restraints 0
_refine_ls_restrained_S_all 1.139
_refine_ls_R_factor_all 0.0436
_refine_ls_R_factor_gt 0.0288
_refine_ls_shift/su_max 0.002
_refine_ls_shift/su_mean 0.000
_refine_ls_structure_factor_coef Fsqd
_refine_ls_weighting_details 'calc w=1/[\s^2^(Fo^2^)+(0.0195P)^2^+5.0000P] where P=(Fo^2^+2Fc^2^)/3'
_refine_ls_weighting_scheme calc
_refine_ls_wR_factor_gt 0.0587
_refine_ls_wR_factor_ref 0.0634
_reflns_number_gt 3252
_reflns_number_total 4086
_reflns_threshold_expression >2sigma(I)
_cod_data_source_file ic302697v_si_002_4.cif
_cod_data_source_block complex_5
_cod_original_formula_sum 'C15.50 H14 Cl F6 N4 Ni O2 P'
_cod_database_code 4334219

loop_
_symmetry_equiv_pos_as_xyz
'x, y, z'
'-x, y, -z+1/2'
'x+1/2, y+1/2, z'
'-x+1/2, y+1/2, -z+1/2'
'-x, -y, -z'
'x, -y, z-1/2'
'-x+1/2, -y+1/2, -z'
'x+1/2, -y+1/2, z-1/2'

loop_
_atom_site_label
_atom_site_type_symbol
_atom_site_fract_x
_atom_site_fract_y
_atom_site_fract_z
_atom_site_U_iso_or_equiv
_atom_site_adp_type
_atom_site_occupancy
_atom_site_symmetry_multiplicity
_atom_site_calc_flag
_atom_site_refinement_flags
Ni1 Ni 0.299251(14) 0.75120(3) 0.875346(12) 0.02292(8) Uani 1 1 d .
P1 P 0.59166(3) 0.77493(5) 0.11406(3) 0.02476(13) Uani 1 1 d .
F1 F 0.58962(7) 0.92495(11) 0.10122(6) 0.0329(3) Uani 1 1 d .
F2 F 0.55734(7) 0.75020(13) 0.04436(6) 0.0396(3) Uani 1 1 d .
F3 F 0.50781(7) 0.78140(12) 0.13860(6) 0.0352(3) Uani 1 1 d .
F4 F 0.59328(7) 0.62429(11) 0.12618(7) 0.0405(4) Uani 1 1 d .
F5 F 0.67481(7) 0.76740(11) 0.08806(7) 0.0417(4) Uani 1 1 d .
F6 F 0.62576(8) 0.79959(14) 0.18290(7) 0.0477(4) Uani 1 1 d .
O2 O 0.24479(8) 0.80079(15) 0.79345(7) 0.0298(3) Uani 1 1 d .
N3 N 0.23114(8) 0.85244(15) 0.92798(7) 0.0186(3) Uani 1 1 d .
N4 N 0.22689(9) 0.61284(16) 0.89699(8) 0.0214(4) Uani 1 1 d .
N2 N 0.19489(9) 0.89612(17) 0.79377(8) 0.0244(4) Uani 1 1 d .
C1 C 0.23737(11) 0.97737(19) 0.94041(9) 0.0230(4) Uani 1 1 d .
H1 H 0.2807 1.0216 0.9277 0.028 Uiso 1 1 calc R
C2 C 0.18298(12) 1.0439(2) 0.97099(10) 0.0290(5) Uani 1 1 d .
H2 H 0.1890 1.1322 0.9795 0.035 Uiso 1 1 calc R
C3 C 0.11974(13) 0.9796(2) 0.98893(11) 0.0322(5) Uani 1 1 d .
H3 H 0.0813 1.0234 1.0097 0.039 Uiso 1 1 calc R
C4 C 0.11271(11) 0.8508(2) 0.97645(10) 0.0253(5) Uani 1 1 d .
H4 H 0.0696 0.8052 0.9886 0.030 Uiso 1 1 calc R
C5 C 0.16951(10) 0.78926(18) 0.94598(9) 0.0183(4) Uani 1 1 d .
C6 C 0.16847(10) 0.65186(19) 0.93070(9) 0.0187(4) Uani 1 1 d .
C10 C 0.23192(12) 0.4890(2) 0.88258(10) 0.0280(5) Uani 1 1 d .
H10 H 0.2731 0.4611 0.8594 0.034 Uiso 1 1 calc R
C9 C 0.17946(13) 0.4007(2) 0.90020(11) 0.0316(5) Uani 1 1 d .
H9 H 0.1846 0.3136 0.8892 0.038 Uiso 1 1 calc R
C8 C 0.11966(12) 0.4404(2) 0.93386(10) 0.0288(5) Uani 1 1 d .
H8 H 0.0828 0.3811 0.9462 0.035 Uiso 1 1 calc R
C7 C 0.11376(11) 0.56793(19) 0.94954(10) 0.0231(4) Uani 1 1 d .
H7 H 0.0729 0.5973 0.9728 0.028 Uiso 1 1 calc R
N1 N 0.39105(10) 0.7436(2) 0.87737(9) 0.0394(5) Uani 1 1 d .
O1 O 0.45663(10) 0.7357(3) 0.88237(11) 0.0826(8) Uani 1 1 d .
C15 C 0.12202(12) 0.8703(2) 0.80492(9) 0.0283(5) Uani 1 1 d .
H15 H 0.1064 0.7848 0.8109 0.034 Uiso 1 1 calc R
C14 C 0.07079(12) 0.9676(2) 0.80762(11) 0.0341(5) Uani 1 1 d .
H14 H 0.0200 0.9500 0.8167 0.041 Uiso 1 1 calc R
C13 C 0.09324(13) 1.0917(2) 0.79713(11) 0.0364(6) Uani 1 1 d .
H13 H 0.0580 1.1596 0.7985 0.044 Uiso 1 1 calc R
C12 C 0.16759(13) 1.1155(2) 0.78461(10) 0.0325(5) Uani 1 1 d .
H12 H 0.1838 1.1998 0.7766 0.039 Uiso 1 1 calc R
C11 C 0.21803(12) 1.0163(2) 0.78382(9) 0.0283(5) Uani 1 1 d .
H11 H 0.2695 1.0325 0.7762 0.034 Uiso 1 1 calc R
C16 C 0.0000 0.5103(3) 0.7500 0.0836(19) Uani 1 2 d S
Cl1 Cl 0.08277(9) 0.4595(6) 0.7714(3) 0.0380(12) Uani 0.451(11) 1 d P
Cl2 Cl 0.07847(11) 0.4094(4) 0.74858(17) 0.0311(7) Uani 0.549(11) 1 d P

loop_
_atom_site_aniso_label
_atom_site_aniso_U_11
_atom_site_aniso_U_22
_atom_site_aniso_U_33
_atom_site_aniso_U_23
_atom_site_aniso_U_13
_atom_site_aniso_U_12
Ni1 0.01358(12) 0.02785(14) 0.02771(14) 0.00105(12) 0.00506(9) 0.00007(11)
P1 0.0191(3) 0.0177(3) 0.0383(3) 0.0044(2) 0.0104(2) -0.0006(2)
F1 0.0334(7) 0.0161(6) 0.0506(8) 0.0040(5) 0.0186(6) 0.0023(5)
F2 0.0396(8) 0.0388(8) 0.0409(8) -0.0041(6) 0.0077(6) -0.0035(6)
F3 0.0252(7) 0.0311(7) 0.0512(8) 0.0069(6) 0.0206(6) 0.0011(5)
F4 0.0345(8) 0.0173(6) 0.0712(10) 0.0102(6) 0.0179(7) -0.0008(5)
F5 0.0215(6) 0.0221(7) 0.0834(11) 0.0034(7) 0.0233(7) 0.0003(5)
F6 0.0502(9) 0.0452(9) 0.0466(9) 0.0051(7) -0.0097(7) -0.0008(7)
O2 0.0280(8) 0.0377(9) 0.0240(8) -0.0007(7) 0.0056(6) 0.0070(7)
N3 0.0153(8) 0.0210(8) 0.0193(9) 0.0016(7) -0.0014(6) -0.0026(7)
N4 0.0180(8) 0.0230(9) 0.0230(9) 0.0009(7) 0.0005(7) 0.0020(7)
N2 0.0219(9) 0.0347(10) 0.0166(9) 0.0041(7) 0.0031(7) -0.0002(8)
C1 0.0246(11) 0.0216(10) 0.0222(11) 0.0042(8) -0.0030(8) -0.0056(8)
C2 0.0367(13) 0.0176(10) 0.0324(12) -0.0012(9) -0.0013(10) -0.0002(9)
C3 0.0302(12) 0.0289(12) 0.0382(13) -0.0067(10) 0.0076(10) 0.0044(10)
C4 0.0206(10) 0.0258(11) 0.0299(12) -0.0012(9) 0.0061(9) -0.0013(9)
C5 0.0173(9) 0.0209(10) 0.0166(10) 0.0026(8) -0.0010(7) -0.0018(8)
C6 0.0166(10) 0.0210(10) 0.0182(10) 0.0008(8) -0.0016(8) 0.0011(8)
C10 0.0286(11) 0.0250(11) 0.0304(12) -0.0045(9) 0.0010(9) 0.0045(9)
C9 0.0365(13) 0.0194(11) 0.0384(13) -0.0053(10) -0.0049(10) -0.0008(9)
C8 0.0268(12) 0.0260(11) 0.0333(13) 0.0027(9) -0.0035(10) -0.0094(9)
C7 0.0197(10) 0.0248(11) 0.0246(11) 0.0022(9) 0.0004(8) -0.0018(8)
N1 0.0189(10) 0.0552(13) 0.0448(12) -0.0016(11) 0.0088(8) 0.0008(9)
O1 0.0141(9) 0.147(2) 0.0877(17) -0.0095(16) 0.0105(10) 0.0071(12)
C15 0.0248(11) 0.0385(13) 0.0215(11) 0.0114(9) 0.0022(9) -0.0060(10)
C14 0.0221(11) 0.0473(15) 0.0333(13) 0.0191(11) 0.0041(9) 0.0005(10)
C13 0.0339(13) 0.0423(14) 0.0334(13) 0.0179(11) 0.0068(10) 0.0076(11)
C12 0.0393(13) 0.0327(13) 0.0259(12) 0.0109(10) 0.0057(10) -0.0053(10)
C11 0.0259(11) 0.0398(13) 0.0199(11) 0.0035(9) 0.0068(9) -0.0078(10)
C16 0.0179(18) 0.0191(19) 0.216(6) 0.000 0.026(3) 0.000
Cl1 0.0233(7) 0.0365(18) 0.054(2) 0.0111(18) -0.0042(7) 0.0046(7)
Cl2 0.0292(6) 0.0300(13) 0.0344(11) 0.0039(10) 0.0059(6) 0.0111(6)

loop_
_atom_type_symbol
_atom_type_description
_atom_type_scat_dispersion_real
_atom_type_scat_dispersion_imag
_atom_type_scat_source
C C 0.0033 0.0016 'International Tables Vol C Tables 4.2.6.8 and 6.1.1.4'
H H 0.0000 0.0000 'International Tables Vol C Tables 4.2.6.8 and 6.1.1.4'
N N 0.0061 0.0033 'International Tables Vol C Tables 4.2.6.8 and 6.1.1.4'
O O 0.0106 0.0060 'International Tables Vol C Tables 4.2.6.8 and 6.1.1.4'
F F 0.0171 0.0103 'International Tables Vol C Tables 4.2.6.8 and 6.1.1.4'
P P 0.1023 0.0942 'International Tables Vol C Tables 4.2.6.8 and 6.1.1.4'
Ni Ni 0.3393 1.1124 'International Tables Vol C Tables 4.2.6.8 and 6.1.1.4'
Cl Cl 0.1484 0.1585 'International Tables Vol C Tables 4.2.6.8 and 6.1.1.4'

loop_
_geom_angle_atom_site_label_1
_geom_angle_atom_site_label_2
_geom_angle_atom_site_label_3
_geom_angle
_geom_angle_site_symmetry_1
_geom_angle_site_symmetry_3
N1 Ni1 N3 129.88(9) . .
N1 Ni1 N4 127.44(9) . .
N3 Ni1 N4 81.06(7) . .
N1 Ni1 O2 118.05(8) . .
N3 Ni1 O2 94.32(6) . .
N4 Ni1 O2 95.82(7) . .
F6 P1 F1 90.22(8) . .
F6 P1 F3 90.44(8) . .
F1 P1 F3 90.04(7) . .
F6 P1 F5 90.80(8) . .
F1 P1 F5 90.16(6) . .
F3 P1 F5 178.75(9) . .
F6 P1 F4 90.42(8) . .
F1 P1 F4 179.37(9) . .
F3 P1 F4 89.92(7) . .
F5 P1 F4 89.87(7) . .
F6 P1 F2 179.86(9) . .
F1 P1 F2 89.70(7) . .
F3 P1 F2 89.67(7) . .
F5 P1 F2 89.09(8) . .
F4 P1 F2 89.67(8) . .
N2 O2 Ni1 118.44(11) . .
C1 N3 C5 118.93(17) . .
C1 N3 Ni1 125.87(13) . .
C5 N3 Ni1 114.76(13) . .
C10 N4 C6 118.50(17) . .
C10 N4 Ni1 126.78(14) . .
C6 N4 Ni1 114.70(13) . .
O2 N2 C11 119.61(17) . .
O2 N2 C15 119.28(18) . .
C11 N2 C15 121.11(19) . .
N3 C1 C2 122.41(19) . .
N3 C1 H1 118.8 . .
C2 C1 H1 118.8 . .
C3 C2 C1 118.7(2) . .
C3 C2 H2 120.7 . .
C1 C2 H2 120.7 . .
C2 C3 C4 119.5(2) . .
C2 C3 H3 120.3 . .
C4 C3 H3 120.3 . .
C3 C4 C5 119.08(19) . .
C3 C4 H4 120.5 . .
C5 C4 H4 120.5 . .
N3 C5 C4 121.44(18) . .
N3 C5 C6 114.70(16) . .
C4 C5 C6 123.86(17) . .
N4 C6 C7 121.81(18) . .
N4 C6 C5 114.28(17) . .
C7 C6 C5 123.90(18) . .
N4 C10 C9 122.4(2) . .
N4 C10 H10 118.8 . .
C9 C10 H10 118.8 . .
C8 C9 C10 119.1(2) . .
C8 C9 H9 120.4 . .
C10 C9 H9 120.4 . .
C9 C8 C7 119.26(19) . .
C9 C8 H8 120.4 . .
C7 C8 H8 120.4 . .
C6 C7 C8 118.85(19) . .
C6 C7 H7 120.6 . .
C8 C7 H7 120.6 . .
O1 N1 Ni1 176.0(2) . .
N2 C15 C14 119.9(2) . .
N2 C15 H15 120.1 . .
C14 C15 H15 120.1 . .
C15 C14 C13 119.9(2) . .
C15 C14 H14 120.0 . .
C13 C14 H14 120.0 . .
C12 C13 C14 119.1(2) . .
C12 C13 H13 120.5 . .
C14 C13 H13 120.5 . .
C11 C12 C13 119.6(2) . .
C11 C12 H12 120.2 . .
C13 C12 H12 120.2 . .
N2 C11 C12 120.3(2) . .
N2 C11 H11 119.8 . .
C12 C11 H11 119.8 . .
Cl1 C16 Cl1 141.2(5) 2_556 .
Cl1 C16 Cl2 24.25(14) 2_556 2_556
Cl1 C16 Cl2 120.7(4) . 2_556
Cl1 C16 Cl2 120.7(4) 2_556 .
Cl1 C16 Cl2 24.25(14) . .
Cl2 C16 Cl2 105.5(3) 2_556 .
Cl2 Cl1 C16 89.0(3) . .
Cl1 Cl2 C16 66.7(2) . .

loop_
_geom_bond_atom_site_label_1
_geom_bond_atom_site_label_2
_geom_bond_distance
_geom_bond_site_symmetry_2
Ni1 N1 1.6300(18) .
Ni1 N3 1.9983(16) .
Ni1 N4 2.0084(17) .
Ni1 O2 2.0323(15) .
P1 F6 1.5902(15) .
P1 F1 1.6002(12) .
P1 F3 1.6030(12) .
P1 F5 1.6037(12) .
P1 F4 1.6040(13) .
P1 F2 1.6085(15) .
O2 N2 1.337(2) .
N3 C1 1.343(3) .
N3 C5 1.351(2) .
N4 C10 1.341(3) .
N4 C6 1.355(2) .
N2 C11 1.348(3) .
N2 C15 1.354(3) .
C1 C2 1.382(3) .
C1 H1 0.9500 .
C2 C3 1.380(3) .
C2 H2 0.9500 .
C3 C4 1.384(3) .
C3 H3 0.9500 .
C4 C5 1.387(3) .
C4 H4 0.9500 .
C5 C6 1.480(3) .
C6 C7 1.386(3) .
C10 C9 1.380(3) .
C10 H10 0.9500 .
C9 C8 1.376(3) .
C9 H9 0.9500 .
C8 C7 1.387(3) .
C8 H8 0.9500 .
C7 H7 0.9500 .
N1 O1 1.167(2) .
C15 C14 1.372(3) .
C15 H15 0.9500 .
C14 C13 1.385(3) .
C14 H14 0.9500 .
C13 C12 1.382(3) .
C13 H13 0.9500 .
C12 C11 1.374(3) .
C12 H12 0.9500 .
C11 H11 0.9500 .
C16 Cl1 1.610(2) 2_556
C16 Cl1 1.610(2) .
C16 Cl2 1.752(3) 2_556
C16 Cl2 1.752(3) .
Cl1 Cl2 0.720(3) .

loop_
_geom_torsion_atom_site_label_1
_geom_torsion_atom_site_label_2
_geom_torsion_atom_site_label_3
_geom_torsion_atom_site_label_4
_geom_torsion
_geom_torsion_site_symmetry_1
N1 Ni1 O2 N2 -127.64(15) .
N3 Ni1 O2 N2 12.61(14) .
N4 Ni1 O2 N2 94.05(14) .
N1 Ni1 N3 C1 49.2(2) .
N4 Ni1 N3 C1 -178.70(17) .
O2 Ni1 N3 C1 -83.47(16) .
N1 Ni1 N3 C5 -138.46(15) .
N4 Ni1 N3 C5 -6.36(13) .
O2 Ni1 N3 C5 88.87(14) .
N1 Ni1 N4 C10 -40.7(2) .
N3 Ni1 N4 C10 -174.88(18) .
O2 Ni1 N4 C10 91.65(18) .
N1 Ni1 N4 C6 137.95(15) .
N3 Ni1 N4 C6 3.75(14) .
O2 Ni1 N4 C6 -89.72(14) .
Ni1 O2 N2 C11 90.40(18) .
Ni1 O2 N2 C15 -88.74(19) .
C5 N3 C1 C2 0.0(3) .
Ni1 N3 C1 C2 172.05(15) .
N3 C1 C2 C3 -0.5(3) .
C1 C2 C3 C4 0.6(3) .
C2 C3 C4 C5 -0.1(3) .
C1 N3 C5 C4 0.5(3) .
Ni1 N3 C5 C4 -172.45(15) .
C1 N3 C5 C6 -179.37(17) .
Ni1 N3 C5 C6 7.7(2) .
C3 C4 C5 N3 -0.4(3) .
C3 C4 C5 C6 179.43(19) .
C10 N4 C6 C7 -1.0(3) .
Ni1 N4 C6 C7 -179.78(15) .
C10 N4 C6 C5 177.99(17) .
Ni1 N4 C6 C5 -0.8(2) .
N3 C5 C6 N4 -4.6(2) .
C4 C5 C6 N4 175.59(19) .
N3 C5 C6 C7 174.42(18) .
C4 C5 C6 C7 -5.4(3) .
C6 N4 C10 C9 0.7(3) .
Ni1 N4 C10 C9 179.32(16) .
N4 C10 C9 C8 -0.1(3) .
C10 C9 C8 C7 -0.4(3) .
N4 C6 C7 C8 0.6(3) .
C5 C6 C7 C8 -178.29(18) .
C9 C8 C7 C6 0.1(3) .
N3 Ni1 N1 O1 60(3) .
N4 Ni1 N1 O1 -52(3) .
O2 Ni1 N1 O1 -176(3) .
O2 N2 C15 C14 177.64(19) .
C11 N2 C15 C14 -1.5(3) .
N2 C15 C14 C13 1.9(3) .
C15 C14 C13 C12 -0.6(4) .
C14 C13 C12 C11 -1.1(3) .
O2 N2 C11 C12 -179.36(18) .
C15 N2 C11 C12 -0.2(3) .
C13 C12 C11 N2 1.5(3) .
Cl1 C16 Cl1 Cl2 38.6(2) 2_556
Cl2 C16 Cl1 Cl2 56.0(4) 2_556
Cl1 C16 Cl2 Cl1 -153.0(2) 2_556
Cl2 C16 Cl2 Cl1 -132.3(2) 2_556
